data_7154770
loop_
_publ_author_name
'Burugupalli, Satvika'
'Shah, Sayali'
'van der Peet, Phillip L.'
'Arora, Seep'
'White, Jonathan M.'
'Williams, Spencer J.'

_publ_section_title
;
 Investigation of benzoyloximes as benzoylating reagents: benzoyl-Oxyma as
 a selective benzoylating reagent.
;
_journal_issue 1
_journal_name_full 'Organic &amp; biomolecular chemistry'
_journal_page_first 97
_journal_page_last 104
_journal_paper_doi 10.1039/c5ob02092a
_journal_volume 14
_journal_year 2016
_chemical_formula_sum 'C14 H14 N2 O4'
_chemical_formula_weight 274.27
_chemical_name_common Benzoyl-tButylOxyma
_space_group_crystal_system monoclinic
_space_group_IT_number 14
_space_group_name_Hall '-P 2yn'
_space_group_name_H-M_alt 'P 1 21/n 1'
_symmetry_space_group_name_Hall '-P 2yn'
_symmetry_space_group_name_H-M 'P 1 21/n 1'
_atom_sites_solution_hydrogens geom
_audit_creation_method SHELXL-2014/7
_audit_update_record
;
2015-06-11 deposited with the CCDC.
2015-10-28 downloaded from the CCDC.
;
_cell_angle_alpha 90
_cell_angle_beta 102.073(2)
_cell_angle_gamma 90
_cell_formula_units_Z 4
_cell_length_a 5.90200(10)
_cell_length_b 21.5230(3)
_cell_length_c 11.2041(2)
_cell_measurement_reflns_used 4743
_cell_measurement_temperature 130.0(1)
_cell_measurement_theta_max 76.5290
_cell_measurement_theta_min 4.0420
_cell_volume 1391.76(4)
_computing_cell_refinement
;
CrysAlisPro, Agilent Technologies,
Version 1.171.36.28 (release 01-02-2013 CrysAlis171 .NET)
(compiled Feb  1 2013,16:14:44)
;
_computing_data_collection
;
CrysAlisPro, Agilent Technologies,
Version 1.171.36.28 (release 01-02-2013 CrysAlis171 .NET)
(compiled Feb  1 2013,16:14:44)
;
_computing_data_reduction
;
CrysAlisPro, Agilent Technologies,
Version 1.171.36.28 (release 01-02-2013 CrysAlis171 .NET)
(compiled Feb  1 2013,16:14:44)
;
_computing_structure_refinement 'SHELXL-2014/7 (Sheldrick, 2014)'
_diffrn_ambient_temperature 130.0(1)
_diffrn_detector_area_resol_mean 10.2273
_diffrn_measured_fraction_theta_full 0.999
_diffrn_measured_fraction_theta_max 0.983
_diffrn_measurement_device_type 'SuperNova, Dual, Cu at zero, Atlas'
_diffrn_measurement_method '\w scans'
_diffrn_radiation_monochromator mirror
_diffrn_radiation_source 'SuperNova (Cu) X-ray Source'
_diffrn_radiation_type 'Cu K\a'
_diffrn_radiation_wavelength 1.5418
_diffrn_reflns_av_R_equivalents 0.0299
_diffrn_reflns_av_unetI/netI 0.0276
_diffrn_reflns_laue_measured_fraction_full 0.999
_diffrn_reflns_laue_measured_fraction_max 0.983
_diffrn_reflns_limit_h_max 7
_diffrn_reflns_limit_h_min -7
_diffrn_reflns_limit_k_max 25
_diffrn_reflns_limit_k_min -26
_diffrn_reflns_limit_l_max 12
_diffrn_reflns_limit_l_min -14
_diffrn_reflns_number 9619
_diffrn_reflns_point_group_measured_fraction_full 0.999
_diffrn_reflns_point_group_measured_fraction_max 0.983
_diffrn_reflns_theta_full 67.684
_diffrn_reflns_theta_max 76.984
_diffrn_reflns_theta_min 4.108
_exptl_absorpt_coefficient_mu 0.813
_exptl_absorpt_correction_T_max 1.00000
_exptl_absorpt_correction_T_min 0.86770
_exptl_absorpt_correction_type multi-scan
_exptl_absorpt_process_details
;
CrysAlisPro, Agilent Technologies,
Version 1.171.36.28 (release 01-02-2013 CrysAlis171 .NET)
(compiled Feb  1 2013,16:14:44)
Empirical absorption correction using spherical harmonics,
 implemented in SCALE3 ABSPACK scaling algorithm.
;
_exptl_crystal_colour colourless
_exptl_crystal_density_diffrn 1.309
_exptl_crystal_description rod
_exptl_crystal_F_000 576
_exptl_crystal_recrystallization_method 'Re-crystallisation from solvent: '
_exptl_crystal_size_max 0.5
_exptl_crystal_size_mid 0.15
_exptl_crystal_size_min 0.06
_refine_diff_density_max 0.267
_refine_diff_density_min -0.240
_refine_diff_density_rms 0.040
_refine_ls_extinction_coef 0.0015(3)
_refine_ls_extinction_expression Fc^*^=kFc[1+0.001xFc^2^\l^3^/sin(2\q)]^-1/4^
_refine_ls_extinction_method 'SHELXL-2014/7 (Sheldrick 2014'
_refine_ls_goodness_of_fit_ref 1.034
_refine_ls_hydrogen_treatment constr
_refine_ls_matrix_type full
_refine_ls_number_parameters 182
_refine_ls_number_reflns 2897
_refine_ls_number_restraints 0
_refine_ls_restrained_S_all 1.034
_refine_ls_R_factor_all 0.0437
_refine_ls_R_factor_gt 0.0392
_refine_ls_shift/su_max 0.000
_refine_ls_shift/su_mean 0.000
_refine_ls_structure_factor_coef Fsqd
_refine_ls_weighting_details 'w=1/[\s^2^(Fo^2^)+(0.0463P)^2^+0.4756P] where P=(Fo^2^+2Fc^2^)/3'
_refine_ls_weighting_scheme calc
_refine_ls_wR_factor_gt 0.0972
_refine_ls_wR_factor_ref 0.1018
_reflns_Friedel_coverage 0.000
_reflns_number_gt 2605
_reflns_number_total 2897
_reflns_threshold_expression 'I > 2\s(I)'
_cod_data_source_file c5ob02092a2.cif
_cod_data_source_block shelx
_cod_depositor_comments 'Adding full bibliography for 7154769--7154770.cif.'
_cod_database_code 7154770
_shelx_shelxl_version_number 2014/7
_chemical_oxdiff_usercomment 'Satvika Burungpalli/SJW'
_shelx_space_group_comment
;
The symmetry employed for this shelxl refinement is uniquely defined
by the following loop, which should always be used as a source of
symmetry information in preference to the above space-group names.
They are only intended as comments.
;

loop_
_space_group_symop_operation_xyz
'x, y, z'
'-x+1/2, y+1/2, -z+1/2'
'-x, -y, -z'
'x-1/2, -y-1/2, z-1/2'

loop_
_atom_site_label
_atom_site_type_symbol
_atom_site_fract_x
_atom_site_fract_y
_atom_site_fract_z
_atom_site_U_iso_or_equiv
_atom_site_adp_type
_atom_site_occupancy
_atom_site_site_symmetry_order
_atom_site_calc_flag
_atom_site_refinement_flags_posn
_atom_site_refinement_flags_adp
C1 C -0.1042(2) 0.40798(6) 0.61226(11) 0.0250(3) Uani 1 1 d . .
C2 C 0.0546(2) 0.35677(5) 0.58786(10) 0.0222(2) Uani 1 1 d . .
C3 C -0.0225(2) 0.32200(6) 0.47602(11) 0.0251(3) Uani 1 1 d . .
C4 C 0.5786(2) 0.28516(5) 0.68866(10) 0.0216(2) Uani 1 1 d . .
C5 C 0.6803(2) 0.23197(5) 0.63434(10) 0.0215(2) Uani 1 1 d . .
C6 C 0.5669(2) 0.20360(6) 0.52577(11) 0.0241(3) Uani 1 1 d . .
H6 H 0.4171 0.2154 0.4888 0.029 Uiso 1 1 calc R U
C7 C 0.6799(2) 0.15771(6) 0.47383(11) 0.0280(3) Uani 1 1 d . .
H7 H 0.6063 0.1389 0.4013 0.034 Uiso 1 1 calc R U
C8 C 0.9029(2) 0.13966(6) 0.52990(12) 0.0307(3) Uani 1 1 d . .
H8 H 0.9785 0.1092 0.4942 0.037 Uiso 1 1 calc R U
C9 C 1.0132(2) 0.16686(6) 0.63873(13) 0.0307(3) Uani 1 1 d . .
H9 H 1.1614 0.1541 0.6765 0.037 Uiso 1 1 calc R U
C10 C 0.9028(2) 0.21313(6) 0.69128(11) 0.0259(3) Uani 1 1 d . .
H10 H 0.9769 0.2315 0.7642 0.031 Uiso 1 1 calc R U
C11 C -0.1230(2) 0.49807(6) 0.74284(12) 0.0288(3) Uani 1 1 d . .
C12 C -0.1849(4) 0.54331(8) 0.63789(18) 0.0592(5) Uani 1 1 d . .
H12A H -0.2633 0.5785 0.6630 0.089 Uiso 1 1 calc R U
H12B H -0.0461 0.5569 0.6138 0.089 Uiso 1 1 calc R U
H12C H -0.2846 0.5232 0.5702 0.089 Uiso 1 1 calc R U
C13 C -0.3271(3) 0.47565(8) 0.79249(18) 0.0487(4) Uani 1 1 d . .
H13A H -0.4060 0.5106 0.8180 0.073 Uiso 1 1 calc R U
H13B H -0.4316 0.4532 0.7301 0.073 Uiso 1 1 calc R U
H13C H -0.2736 0.4488 0.8610 0.073 Uiso 1 1 calc R U
C14 C 0.0631(3) 0.52502(7) 0.84318(16) 0.0448(4) Uani 1 1 d . .
H14A H 0.0040 0.5612 0.8764 0.067 Uiso 1 1 calc R U
H14B H 0.1081 0.4946 0.9064 0.067 Uiso 1 1 calc R U
H14C H 0.1951 0.5363 0.8103 0.067 Uiso 1 1 calc R U
N1 N -0.0777(2) 0.29623(6) 0.38535(10) 0.0330(3) Uani 1 1 d . .
N2 N 0.24688(18) 0.34640(5) 0.66298(9) 0.0231(2) Uani 1 1 d . .
O1 O -0.29647(18) 0.41224(5) 0.55062(9) 0.0394(3) Uani 1 1 d . .
O2 O -0.00125(15) 0.44340(4) 0.70334(8) 0.0257(2) Uani 1 1 d . .
O3 O 0.35481(14) 0.29588(4) 0.62116(8) 0.0237(2) Uani 1 1 d . .
O4 O 0.66986(16) 0.31684(4) 0.77230(8) 0.0281(2) Uani 1 1 d . .

loop_
_atom_site_aniso_label
_atom_site_aniso_U_11
_atom_site_aniso_U_22
_atom_site_aniso_U_33
_atom_site_aniso_U_23
_atom_site_aniso_U_13
_atom_site_aniso_U_12
C1 0.0272(6) 0.0257(6) 0.0216(6) 0.0021(4) 0.0042(5) 0.0032(5)
C2 0.0239(6) 0.0224(6) 0.0200(6) 0.0011(4) 0.0037(4) 0.0000(4)
C3 0.0238(6) 0.0250(6) 0.0252(6) 0.0022(5) 0.0023(5) 0.0023(4)
C4 0.0216(6) 0.0228(6) 0.0193(5) 0.0024(4) 0.0013(4) -0.0005(4)
C5 0.0230(6) 0.0212(5) 0.0197(5) 0.0015(4) 0.0032(4) -0.0008(4)
C6 0.0246(6) 0.0252(6) 0.0211(6) 0.0007(4) 0.0014(4) -0.0010(4)
C7 0.0340(7) 0.0272(6) 0.0223(6) -0.0037(5) 0.0049(5) -0.0023(5)
C8 0.0340(7) 0.0270(6) 0.0325(7) -0.0034(5) 0.0098(5) 0.0042(5)
C9 0.0253(6) 0.0300(6) 0.0353(7) 0.0004(5) 0.0025(5) 0.0049(5)
C10 0.0249(6) 0.0265(6) 0.0241(6) -0.0002(5) 0.0005(5) 0.0001(5)
C11 0.0310(6) 0.0211(6) 0.0359(7) -0.0016(5) 0.0106(5) 0.0040(5)
C12 0.0930(15) 0.0315(8) 0.0535(11) 0.0108(7) 0.0160(10) 0.0240(9)
C13 0.0418(8) 0.0414(9) 0.0718(12) -0.0211(8) 0.0318(8) -0.0078(7)
C14 0.0395(8) 0.0378(8) 0.0569(10) -0.0215(7) 0.0099(7) 0.0004(6)
N1 0.0339(6) 0.0355(6) 0.0266(6) -0.0036(5) -0.0006(4) 0.0018(5)
N2 0.0250(5) 0.0210(5) 0.0232(5) -0.0005(4) 0.0048(4) 0.0021(4)
O1 0.0320(5) 0.0454(6) 0.0353(5) -0.0069(4) -0.0058(4) 0.0139(4)
O2 0.0265(4) 0.0231(4) 0.0272(5) -0.0021(3) 0.0052(3) 0.0028(3)
O3 0.0219(4) 0.0235(4) 0.0237(4) -0.0041(3) 0.0000(3) 0.0037(3)
O4 0.0284(4) 0.0273(4) 0.0250(5) -0.0048(3) -0.0023(3) 0.0015(4)

loop_
_atom_type_symbol
_atom_type_description
_atom_type_scat_dispersion_real
_atom_type_scat_dispersion_imag
_atom_type_scat_source
C C 0.0181 0.0091 'International Tables Vol C Tables 4.2.6.8 and 6.1.1.4'
H H 0.0000 0.0000 'International Tables Vol C Tables 4.2.6.8 and 6.1.1.4'
N N 0.0311 0.0180 'International Tables Vol C Tables 4.2.6.8 and 6.1.1.4'
O O 0.0492 0.0322 'International Tables Vol C Tables 4.2.6.8 and 6.1.1.4'

loop_
_geom_angle_atom_site_label_1
_geom_angle_atom_site_label_2
_geom_angle_atom_site_label_3
_geom_angle
O1 C1 O2 128.93(12)
O1 C1 C2 119.94(11)
O2 C1 C2 111.13(10)
N2 C2 C3 123.52(11)
N2 C2 C1 120.39(11)
C3 C2 C1 116.08(10)
N1 C3 C2 177.03(14)
O4 C4 O3 123.46(11)
O4 C4 C5 127.57(11)
O3 C4 C5 108.88(9)
C10 C5 C6 120.26(11)
C10 C5 C4 117.41(11)
C6 C5 C4 122.21(11)
C7 C6 C5 119.40(11)
C7 C6 H6 120.3
C5 C6 H6 120.3
C6 C7 C8 120.18(12)
C6 C7 H7 119.9
C8 C7 H7 119.9
C9 C8 C7 120.37(12)
C9 C8 H8 119.8
C7 C8 H8 119.8
C8 C9 C10 120.06(12)
C8 C9 H9 120.0
C10 C9 H9 120.0
C9 C10 C5 119.71(12)
C9 C10 H10 120.1
C5 C10 H10 120.1
O2 C11 C13 109.17(10)
O2 C11 C12 109.26(11)
C13 C11 C12 114.31(15)
O2 C11 C14 101.69(10)
C13 C11 C14 111.12(13)
C12 C11 C14 110.53(14)
C11 C12 H12A 109.5
C11 C12 H12B 109.5
H12A C12 H12B 109.5
C11 C12 H12C 109.5
H12A C12 H12C 109.5
H12B C12 H12C 109.5
C11 C13 H13A 109.5
C11 C13 H13B 109.5
H13A C13 H13B 109.5
C11 C13 H13C 109.5
H13A C13 H13C 109.5
H13B C13 H13C 109.5
C11 C14 H14A 109.5
C11 C14 H14B 109.5
H14A C14 H14B 109.5
C11 C14 H14C 109.5
H14A C14 H14C 109.5
H14B C14 H14C 109.5
C2 N2 O3 108.64(10)
C1 O2 C11 120.90(10)
N2 O3 C4 113.25(9)

loop_
_geom_bond_atom_site_label_1
_geom_bond_atom_site_label_2
_geom_bond_distance
C1 O1 1.2024(17)
C1 O2 1.3161(15)
C1 C2 1.5082(16)
C2 N2 1.2833(16)
C2 C3 1.4487(17)
C3 N1 1.1434(17)
C4 O4 1.1924(15)
C4 O3 1.3971(14)
C4 C5 1.4811(16)
C5 C10 1.3952(17)
C5 C6 1.4000(16)
C6 C7 1.3862(18)
C6 H6 0.9300
C7 C8 1.3902(19)
C7 H7 0.9300
C8 C9 1.3861(19)
C8 H8 0.9300
C9 C10 1.3868(18)
C9 H9 0.9300
C10 H10 0.9300
C11 O2 1.4932(14)
C11 C13 1.5076(19)
C11 C12 1.511(2)
C11 C14 1.513(2)
C12 H12A 0.9600
C12 H12B 0.9600
C12 H12C 0.9600
C13 H13A 0.9600
C13 H13B 0.9600
C13 H13C 0.9600
C14 H14A 0.9600
C14 H14B 0.9600
C14 H14C 0.9600
N2 O3 1.3902(13)

loop_
_geom_hbond_atom_site_label_D
_geom_hbond_atom_site_label_H
_geom_hbond_atom_site_label_A
_geom_hbond_distance_DH
_geom_hbond_distance_HA
_geom_hbond_distance_DA
_geom_hbond_angle_DHA
C12 H12C O1 0.96 2.40 3.013(2) 121.4
C13 H13B O1 0.96 2.48 3.0730(19) 120.2

loop_
_geom_torsion_atom_site_label_1
_geom_torsion_atom_site_label_2
_geom_torsion_atom_site_label_3
_geom_torsion_atom_site_label_4
_geom_torsion
O1 C1 C2 N2 -170.22(12)
O2 C1 C2 N2 10.31(16)
O1 C1 C2 C3 10.63(18)
O2 C1 C2 C3 -168.83(10)
O4 C4 C5 C10 4.90(19)
O3 C4 C5 C10 -178.50(10)
O4 C4 C5 C6 -171.04(12)
O3 C4 C5 C6 5.55(15)
C10 C5 C6 C7 -1.57(18)
C4 C5 C6 C7 174.26(11)
C5 C6 C7 C8 0.65(19)
C6 C7 C8 C9 0.7(2)
C7 C8 C9 C10 -1.1(2)
C8 C9 C10 C5 0.2(2)
C6 C5 C10 C9 1.14(18)
C4 C5 C10 C9 -174.89(11)
C3 C2 N2 O3 -2.88(16)
C1 C2 N2 O3 178.04(10)
O1 C1 O2 C11 -0.6(2)
C2 C1 O2 C11 178.84(10)
C13 C11 O2 C1 64.99(16)
C12 C11 O2 C1 -60.68(16)
C14 C11 O2 C1 -177.54(12)
C2 N2 O3 C4 172.89(10)
O4 C4 O3 N2 -1.37(16)
C5 C4 O3 N2 -178.14(9)
